data_7117802
loop_
_publ_author_name
'Masood Ayoub Kaloo'
'Jeyaraman Sankar'

_publ_section_title
;
 Reusable and specific proton transfer signalling by inorganic cyanide in
 solution and solid phase
;
_journal_name_full Chem.Commun.
_journal_page_first 14528
_journal_paper_doi 10.1039/C5cc05106A
_journal_volume 51
_journal_year 2015
_chemical_formula_moiety 'C21 H12 N4, C2 H6 O S'
_chemical_formula_sum 'C23 H18 N4 O S'
_chemical_formula_weight 398.48
_chemical_name_systematic
; 
 ? 
;
_space_group_IT_number 14
_symmetry_cell_setting monoclinic
_symmetry_space_group_name_Hall '-P 2ybc'
_symmetry_space_group_name_H-M 'P 1 21/c 1'
_atom_sites_solution_hydrogens geom
_atom_sites_solution_primary direct
_atom_sites_solution_secondary difmap
_audit_creation_method SHELXL-97
_audit_update_record
;
2013-08-27 deposited with the CCDC.
2015-08-07 downloaded from the CCDC.
;
_cell_angle_alpha 90.00
_cell_angle_beta 92.434(10)
_cell_angle_gamma 90.00
_cell_formula_units_Z 4
_cell_length_a 7.387(6)
_cell_length_b 32.39(3)
_cell_length_c 8.251(7)
_cell_measurement_reflns_used 3082
_cell_measurement_temperature 296(2)
_cell_measurement_theta_max 31.59
_cell_measurement_theta_min 6.09
_cell_volume 1972(3)
_computing_structure_refinement 'SHELXL-97 (Sheldrick, 1997)'
_computing_structure_solution 'SHELXS-97 (Sheldrick, 1990)'
_diffrn_ambient_temperature 296(2)
_diffrn_measured_fraction_theta_full 0.956
_diffrn_measured_fraction_theta_max 0.956
_diffrn_measurement_device_type 'CCD area detector'
_diffrn_measurement_method 'phi and omega scans'
_diffrn_radiation_monochromator graphite
_diffrn_radiation_source 'fine-focus sealed tube'
_diffrn_radiation_type MoK\a
_diffrn_radiation_wavelength 0.71073
_diffrn_reflns_av_R_equivalents 0.0540
_diffrn_reflns_av_sigmaI/netI 0.0664
_diffrn_reflns_limit_h_max 5
_diffrn_reflns_limit_h_min -8
_diffrn_reflns_limit_k_max 38
_diffrn_reflns_limit_k_min -36
_diffrn_reflns_limit_l_max 9
_diffrn_reflns_limit_l_min -9
_diffrn_reflns_number 8156
_diffrn_reflns_theta_full 25.00
_diffrn_reflns_theta_max 25.00
_diffrn_reflns_theta_min 6.09
_diffrn_standards_number 0
_exptl_absorpt_coefficient_mu 0.186
_exptl_absorpt_correction_T_max 0.972
_exptl_absorpt_correction_T_min 0.959
_exptl_absorpt_correction_type multi-scan
_exptl_absorpt_process_details '(SADABS; Bruker, 2000)'
_exptl_crystal_colour yellow
_exptl_crystal_density_diffrn 1.342
_exptl_crystal_density_method 'not measured'
_exptl_crystal_description block
_exptl_crystal_F_000 832
_exptl_crystal_size_max 0.224
_exptl_crystal_size_mid 0.190
_exptl_crystal_size_min 0.154
_refine_diff_density_max 0.354
_refine_diff_density_min -0.606
_refine_diff_density_rms 0.071
_refine_ls_extinction_method none
_refine_ls_goodness_of_fit_ref 1.099
_refine_ls_hydrogen_treatment constr
_refine_ls_matrix_type full
_refine_ls_number_parameters 264
_refine_ls_number_reflns 3319
_refine_ls_number_restraints 0
_refine_ls_restrained_S_all 1.099
_refine_ls_R_factor_all 0.0951
_refine_ls_R_factor_gt 0.0745
_refine_ls_shift/su_max 0.000
_refine_ls_shift/su_mean 0.000
_refine_ls_structure_factor_coef Fsqd
_refine_ls_weighting_details 'calc w=1/[\s^2^(Fo^2^)+(0.1321P)^2^+0.9376P] where P=(Fo^2^+2Fc^2^)/3'
_refine_ls_weighting_scheme calc
_refine_ls_wR_factor_gt 0.2232
_refine_ls_wR_factor_ref 0.2380
_reflns_number_gt 2374
_reflns_number_total 3473
_reflns_threshold_expression >2sigma(I)
_cod_data_source_file c5cc05106a2.cif
_cod_data_source_block 1
_cod_original_sg_symbol_Hall -P2ybc
_cod_original_sg_symbol_H-M P21/c
_cod_database_code 7117802

loop_
_symmetry_equiv_pos_as_xyz
'x, y, z'
'-x, y+1/2, -z+1/2'
'-x, -y, -z'
'x, -y-1/2, z-1/2'

loop_
_atom_site_label
_atom_site_type_symbol
_atom_site_fract_x
_atom_site_fract_y
_atom_site_fract_z
_atom_site_U_iso_or_equiv
_atom_site_adp_type
_atom_site_occupancy
_atom_site_symmetry_multiplicity
_atom_site_calc_flag
_atom_site_refinement_flags
_atom_site_disorder_assembly
_atom_site_disorder_group
N1 N 0.2494(4) -0.13668(10) 1.1055(4) 0.0568(9) Uani 1 1 d . . .
H1A H 0.3055 -0.1153 1.0716 0.068 Uiso 1 1 calc R . .
H1B H 0.3079 -0.1554 1.1599 0.068 Uiso 1 1 calc R . .
N2 N -0.0747(5) -0.20648(11) 1.1795(5) 0.0653(10) Uani 1 1 d . . .
N3 N -0.3678(5) -0.12275(12) 0.9185(5) 0.0670(11) Uani 1 1 d . . .
N4 N 0.0553(4) -0.07721(8) 0.9392(3) 0.0390(7) Uani 1 1 d . . .
C1 C -0.0122(5) -0.17702(12) 1.1335(5) 0.0446(9) Uani 1 1 d . . .
C2 C 0.0719(5) -0.14077(11) 1.0739(4) 0.0402(8) Uani 1 1 d . . .
C3 C -0.0297(4) -0.11237(10) 0.9886(4) 0.0376(8) Uani 1 1 d . . .
C4 C -0.2183(5) -0.11970(11) 0.9525(4) 0.0433(9) Uani 1 1 d . . .
C5 C -0.0303(4) -0.05017(10) 0.8528(4) 0.0369(8) Uani 1 1 d . . .
H5 H -0.1512 -0.0548 0.8221 0.044 Uiso 1 1 calc R . .
C6 C 0.0554(4) -0.01290(10) 0.8022(4) 0.0343(8) Uani 1 1 d . . .
C7 C 0.2335(5) -0.00475(12) 0.8545(4) 0.0428(9) Uani 1 1 d . . .
H7 H 0.2948 -0.0238 0.9208 0.051 Uiso 1 1 calc R . .
C8 C 0.3204(5) 0.03033(11) 0.8112(5) 0.0435(9) Uani 1 1 d . . .
H8 H 0.4389 0.0349 0.8495 0.052 Uiso 1 1 calc R . .
C9 C 0.2345(4) 0.05945(11) 0.7105(4) 0.0396(8) Uani 1 1 d . . .
C10 C 0.3210(5) 0.09615(12) 0.6619(5) 0.0502(10) Uani 1 1 d . . .
H10 H 0.4397 0.1012 0.6987 0.060 Uiso 1 1 calc R . .
C11 C 0.2366(6) 0.12398(12) 0.5639(5) 0.0538(10) Uani 1 1 d . . .
H11 H 0.2980 0.1476 0.5335 0.065 Uiso 1 1 calc R . .
C12 C 0.0556(5) 0.11767(11) 0.5068(5) 0.0449(9) Uani 1 1 d . . .
C13 C -0.0371(6) 0.14645(12) 0.4057(5) 0.0572(11) Uani 1 1 d . . .
H13 H 0.0211 0.1705 0.3753 0.069 Uiso 1 1 calc R . .
C14 C -0.2116(6) 0.13925(13) 0.3522(5) 0.0586(11) Uani 1 1 d . . .
H14 H -0.2709 0.1585 0.2851 0.070 Uiso 1 1 calc R . .
C15 C -0.3003(5) 0.10426(12) 0.3957(5) 0.0504(10) Uani 1 1 d . . .
H15 H -0.4187 0.0998 0.3568 0.060 Uiso 1 1 calc R . .
C16 C -0.2164(5) 0.07529(10) 0.4971(4) 0.0381(8) Uani 1 1 d . . .
C17 C -0.3034(4) 0.03904(11) 0.5455(4) 0.0418(9) Uani 1 1 d . . .
H17 H -0.4223 0.0343 0.5087 0.050 Uiso 1 1 calc R . .
C18 C -0.2208(4) 0.01080(10) 0.6432(4) 0.0393(8) Uani 1 1 d . . .
H18 H -0.2842 -0.0126 0.6728 0.047 Uiso 1 1 calc R . .
C19 C -0.0378(4) 0.01618(10) 0.7021(4) 0.0328(7) Uani 1 1 d . . .
C20 C 0.0533(4) 0.05216(10) 0.6563(4) 0.0343(8) Uani 1 1 d . . .
C21 C -0.0360(4) 0.08183(10) 0.5533(4) 0.0361(8) Uani 1 1 d . . .
C22 C 0.7451(7) 0.25117(17) 0.5767(8) 0.0844(17) Uani 1 1 d . . .
H22A H 0.7647 0.2686 0.6698 0.127 Uiso 1 1 calc R . .
H22B H 0.7366 0.2678 0.4804 0.127 Uiso 1 1 calc R . .
H22C H 0.8445 0.2322 0.5698 0.127 Uiso 1 1 calc R . .
C23 C 0.4002(7) 0.26624(16) 0.6205(7) 0.0784(15) Uani 1 1 d . . .
H23A H 0.2803 0.2566 0.6401 0.118 Uiso 1 1 calc R . .
H23B H 0.3972 0.2829 0.5243 0.118 Uiso 1 1 calc R . .
H23C H 0.4445 0.2824 0.7113 0.118 Uiso 1 1 calc R . .
O1 O 0.5605(4) 0.20199(8) 0.7544(4) 0.0670(9) Uani 1 1 d . . .
S1 S 0.54477(16) 0.22366(3) 0.59476(13) 0.0589(4) Uani 1 1 d . . .

loop_
_atom_site_aniso_label
_atom_site_aniso_U_11
_atom_site_aniso_U_22
_atom_site_aniso_U_33
_atom_site_aniso_U_23
_atom_site_aniso_U_13
_atom_site_aniso_U_12
N1 0.0454(18) 0.0415(18) 0.082(2) 0.0189(17) -0.0090(16) -0.0019(14)
N2 0.059(2) 0.050(2) 0.086(3) 0.017(2) -0.0015(18) -0.0082(18)
N3 0.053(2) 0.068(2) 0.079(3) 0.016(2) -0.0134(18) -0.0115(18)
N4 0.0427(15) 0.0310(15) 0.0431(16) 0.0008(13) -0.0008(12) 0.0021(13)
C1 0.0428(19) 0.042(2) 0.049(2) 0.0045(17) -0.0022(16) 0.0031(17)
C2 0.0457(19) 0.0324(18) 0.042(2) -0.0022(15) -0.0014(15) 0.0052(15)
C3 0.0413(18) 0.0318(18) 0.0397(19) 0.0010(15) 0.0005(14) 0.0018(14)
C4 0.050(2) 0.0323(19) 0.047(2) 0.0041(15) -0.0048(16) -0.0006(16)
C5 0.0389(17) 0.0308(18) 0.0407(19) -0.0010(14) -0.0006(14) 0.0026(14)
C6 0.0389(17) 0.0297(17) 0.0345(18) -0.0040(14) 0.0018(13) 0.0021(14)
C7 0.0417(18) 0.045(2) 0.041(2) 0.0009(16) -0.0037(15) 0.0031(16)
C8 0.0375(18) 0.040(2) 0.053(2) -0.0046(16) -0.0030(15) -0.0037(15)
C9 0.0393(18) 0.0342(19) 0.046(2) -0.0096(15) 0.0050(14) -0.0043(15)
C10 0.045(2) 0.039(2) 0.067(3) -0.0130(19) 0.0071(17) -0.0136(17)
C11 0.063(2) 0.034(2) 0.065(3) -0.0046(18) 0.016(2) -0.0155(18)
C12 0.059(2) 0.0298(18) 0.047(2) -0.0049(16) 0.0147(17) -0.0042(16)
C13 0.083(3) 0.028(2) 0.062(3) 0.0051(18) 0.021(2) 0.0044(19)
C14 0.074(3) 0.045(2) 0.057(3) 0.007(2) 0.008(2) 0.017(2)
C15 0.055(2) 0.042(2) 0.054(2) 0.0049(17) 0.0029(17) 0.0143(18)
C16 0.0458(18) 0.0317(18) 0.0371(18) -0.0017(14) 0.0056(14) 0.0060(15)
C17 0.0349(17) 0.039(2) 0.051(2) 0.0004(16) -0.0033(15) 0.0003(15)
C18 0.0373(17) 0.0309(18) 0.049(2) 0.0006(15) -0.0012(14) -0.0025(14)
C19 0.0354(16) 0.0303(17) 0.0327(17) -0.0034(13) 0.0026(13) -0.0020(14)
C20 0.0373(17) 0.0315(17) 0.0342(17) -0.0068(14) 0.0038(13) 0.0012(14)
C21 0.0465(18) 0.0272(17) 0.0350(18) -0.0031(14) 0.0077(14) 0.0017(15)
C22 0.079(3) 0.085(4) 0.090(4) 0.036(3) 0.005(3) 0.002(3)
C23 0.077(3) 0.065(3) 0.094(4) 0.033(3) 0.010(3) 0.021(3)
O1 0.079(2) 0.0430(16) 0.079(2) 0.0271(15) -0.0035(16) 0.0030(14)
S1 0.0773(8) 0.0399(6) 0.0582(7) 0.0040(5) -0.0136(5) -0.0011(5)

loop_
_atom_type_symbol
_atom_type_description
_atom_type_scat_dispersion_real
_atom_type_scat_dispersion_imag
_atom_type_scat_source
C C 0.0033 0.0016 'International Tables Vol C Tables 4.2.6.8 and 6.1.1.4'
H H 0.0000 0.0000 'International Tables Vol C Tables 4.2.6.8 and 6.1.1.4'
N N 0.0061 0.0033 'International Tables Vol C Tables 4.2.6.8 and 6.1.1.4'
O O 0.0106 0.0060 'International Tables Vol C Tables 4.2.6.8 and 6.1.1.4'
S S 0.1246 0.1234 'International Tables Vol C Tables 4.2.6.8 and 6.1.1.4'

loop_
_geom_angle_atom_site_label_1
_geom_angle_atom_site_label_2
_geom_angle_atom_site_label_3
_geom_angle
_geom_angle_site_symmetry_1
_geom_angle_site_symmetry_3
C2 N1 H1A 120.0 . .
C2 N1 H1B 120.0 . .
H1A N1 H1B 120.0 . .
C5 N4 C3 120.9(3) . .
N2 C1 C2 178.0(4) . .
N1 C2 C3 123.3(3) . .
N1 C2 C1 117.0(3) . .
C3 C2 C1 119.7(3) . .
C2 C3 N4 117.7(3) . .
C2 C3 C4 120.3(3) . .
N4 C3 C4 122.0(3) . .
N3 C4 C3 175.0(4) . .
N4 C5 C6 121.7(3) . .
N4 C5 H5 119.2 . .
C6 C5 H5 119.2 . .
C7 C6 C19 119.1(3) . .
C7 C6 C5 119.5(3) . .
C19 C6 C5 121.4(3) . .
C8 C7 C6 121.8(3) . .
C8 C7 H7 119.1 . .
C6 C7 H7 119.1 . .
C7 C8 C9 121.0(3) . .
C7 C8 H8 119.5 . .
C9 C8 H8 119.5 . .
C8 C9 C20 118.5(3) . .
C8 C9 C10 122.6(3) . .
C20 C9 C10 118.9(3) . .
C11 C10 C9 122.0(4) . .
C11 C10 H10 119.0 . .
C9 C10 H10 119.0 . .
C10 C11 C12 120.7(4) . .
C10 C11 H11 119.6 . .
C12 C11 H11 119.6 . .
C21 C12 C13 118.7(4) . .
C21 C12 C11 119.2(3) . .
C13 C12 C11 122.1(4) . .
C14 C13 C12 120.5(4) . .
C14 C13 H13 119.8 . .
C12 C13 H13 119.8 . .
C13 C14 C15 120.9(4) . .
C13 C14 H14 119.5 . .
C15 C14 H14 119.5 . .
C14 C15 C16 120.9(4) . .
C14 C15 H15 119.5 . .
C16 C15 H15 119.5 . .
C15 C16 C17 122.6(3) . .
C15 C16 C21 119.3(3) . .
C17 C16 C21 118.1(3) . .
C18 C17 C16 122.4(3) . .
C18 C17 H17 118.8 . .
C16 C17 H17 118.8 . .
C17 C18 C19 121.2(3) . .
C17 C18 H18 119.4 . .
C19 C18 H18 119.4 . .
C20 C19 C6 118.9(3) . .
C20 C19 C18 117.8(3) . .
C6 C19 C18 123.3(3) . .
C19 C20 C9 120.8(3) . .
C19 C20 C21 120.3(3) . .
C9 C20 C21 118.9(3) . .
C12 C21 C16 119.6(3) . .
C12 C21 C20 120.3(3) . .
C16 C21 C20 120.1(3) . .
S1 C22 H22A 109.5 . .
S1 C22 H22B 109.5 . .
H22A C22 H22B 109.5 . .
S1 C22 H22C 109.5 . .
H22A C22 H22C 109.5 . .
H22B C22 H22C 109.5 . .
S1 C23 H23A 109.5 . .
S1 C23 H23B 109.5 . .
H23A C23 H23B 109.5 . .
S1 C23 H23C 109.5 . .
H23A C23 H23C 109.5 . .
H23B C23 H23C 109.5 . .
O1 S1 C22 106.4(2) . .
O1 S1 C23 106.6(2) . .
C22 S1 C23 97.6(3) . .

loop_
_geom_bond_atom_site_label_1
_geom_bond_atom_site_label_2
_geom_bond_distance
_geom_bond_site_symmetry_2
N1 C2 1.333(5) .
N1 H1A 0.8600 .
N1 H1B 0.8600 .
N2 C1 1.133(5) .
N3 C4 1.132(5) .
N4 C5 1.279(4) .
N4 C3 1.371(4) .
C1 C2 1.425(5) .
C2 C3 1.364(5) .
C3 C4 1.432(5) .
C5 C6 1.433(5) .
C5 H5 0.9300 .
C6 C7 1.392(5) .
C6 C19 1.413(5) .
C7 C8 1.360(5) .
C7 H7 0.9300 .
C8 C9 1.392(5) .
C8 H8 0.9300 .
C9 C20 1.413(5) .
C9 C10 1.416(5) .
C10 C11 1.346(6) .
C10 H10 0.9300 .
C11 C12 1.413(6) .
C11 H11 0.9300 .
C12 C21 1.405(5) .
C12 C13 1.409(6) .
C13 C14 1.365(6) .
C13 H13 0.9300 .
C14 C15 1.365(6) .
C14 H14 0.9300 .
C15 C16 1.386(5) .
C15 H15 0.9300 .
C16 C17 1.404(5) .
C16 C21 1.408(5) .
C17 C18 1.348(5) .
C17 H17 0.9300 .
C18 C19 1.427(5) .
C18 H18 0.9300 .
C19 C20 1.405(5) .
C20 C21 1.426(5) .
C22 S1 1.739(6) .
C22 H22A 0.9600 .
C22 H22B 0.9600 .
C22 H22C 0.9600 .
C23 S1 1.762(5) .
C23 H23A 0.9600 .
C23 H23B 0.9600 .
C23 H23C 0.9600 .
O1 S1 1.493(3) .

loop_
_geom_torsion_atom_site_label_1
_geom_torsion_atom_site_label_2
_geom_torsion_atom_site_label_3
_geom_torsion_atom_site_label_4
_geom_torsion
_geom_torsion_site_symmetry_1
_geom_torsion_site_symmetry_2
_geom_torsion_site_symmetry_3
_geom_torsion_site_symmetry_4
N2 C1 C2 N1 -41(12) . . . .
N2 C1 C2 C3 139(12) . . . .
N1 C2 C3 N4 -2.7(5) . . . .
C1 C2 C3 N4 177.5(3) . . . .
N1 C2 C3 C4 177.0(4) . . . .
C1 C2 C3 C4 -2.8(5) . . . .
C5 N4 C3 C2 177.0(3) . . . .
C5 N4 C3 C4 -2.7(5) . . . .
C2 C3 C4 N3 179(100) . . . .
N4 C3 C4 N3 -1(5) . . . .
C3 N4 C5 C6 179.0(3) . . . .
N4 C5 C6 C7 -3.3(5) . . . .
N4 C5 C6 C19 177.7(3) . . . .
C19 C6 C7 C8 -0.3(5) . . . .
C5 C6 C7 C8 -179.4(3) . . . .
C6 C7 C8 C9 -0.8(6) . . . .
C7 C8 C9 C20 1.2(5) . . . .
C7 C8 C9 C10 -179.5(3) . . . .
C8 C9 C10 C11 179.8(4) . . . .
C20 C9 C10 C11 -0.9(6) . . . .
C9 C10 C11 C12 0.7(6) . . . .
C10 C11 C12 C21 0.0(6) . . . .
C10 C11 C12 C13 179.2(4) . . . .
C21 C12 C13 C14 -1.0(6) . . . .
C11 C12 C13 C14 179.7(4) . . . .
C12 C13 C14 C15 0.3(6) . . . .
C13 C14 C15 C16 0.8(6) . . . .
C14 C15 C16 C17 179.6(4) . . . .
C14 C15 C16 C21 -1.2(6) . . . .
C15 C16 C17 C18 179.5(4) . . . .
C21 C16 C17 C18 0.3(5) . . . .
C16 C17 C18 C19 -0.6(6) . . . .
C7 C6 C19 C20 1.0(5) . . . .
C5 C6 C19 C20 -180.0(3) . . . .
C7 C6 C19 C18 -179.5(3) . . . .
C5 C6 C19 C18 -0.5(5) . . . .
C17 C18 C19 C20 0.7(5) . . . .
C17 C18 C19 C6 -178.8(3) . . . .
C6 C19 C20 C9 -0.6(5) . . . .
C18 C19 C20 C9 179.9(3) . . . .
C6 C19 C20 C21 179.0(3) . . . .
C18 C19 C20 C21 -0.5(5) . . . .
C8 C9 C20 C19 -0.5(5) . . . .
C10 C9 C20 C19 -179.8(3) . . . .
C8 C9 C20 C21 179.9(3) . . . .
C10 C9 C20 C21 0.5(5) . . . .
C13 C12 C21 C16 0.6(5) . . . .
C11 C12 C21 C16 179.9(3) . . . .
C13 C12 C21 C20 -179.6(3) . . . .
C11 C12 C21 C20 -0.3(5) . . . .
C15 C16 C21 C12 0.4(5) . . . .
C17 C16 C21 C12 179.7(3) . . . .
C15 C16 C21 C20 -179.3(3) . . . .
C17 C16 C21 C20 -0.1(5) . . . .
C19 C20 C21 C12 -179.6(3) . . . .
C9 C20 C21 C12 0.1(5) . . . .
C19 C20 C21 C16 0.2(5) . . . .
C9 C20 C21 C16 179.8(3) . . . .
